data_7130573
loop_
_publ_author_name
'Volk, Julia'
'Heinz, Myron'
'Leibold, Michael'
'Bruhn, Clemens'
'Bens, Tobias'
'Sarkar, Biprajit'
'Holthausen, Max C.'
'Siemeling, Ulrich'

_publ_section_title
;
 A crystalline cyclic (alkyl)(amino)carbene with a
 1,1&#x2018;-ferrocenylene backbone
;
_journal_name_full 'Chemical Communications'
_journal_paper_doi 10.1039/D2CC03871D
_journal_year 2022
_chemical_formula_moiety 'C33 H29 Fe N'
_chemical_formula_sum 'C33 H29 Fe N'
_chemical_formula_weight 495.42
_space_group_crystal_system monoclinic
_space_group_IT_number 14
_space_group_name_Hall '-P 2ybc'
_space_group_name_H-M_alt 'P 1 21/c 1'
_atom_sites_solution_hydrogens geom
_atom_sites_solution_primary dual
_audit_creation_date 2021-12-13
_audit_creation_method
;
Olex2 1.5
(compiled 2021.12.09 svn.r5202d8cf for OlexSys, GUI svn.r6439)
;
_audit_update_record
;
2022-07-01 deposited with the CCDC.	2022-08-19 downloaded from the CCDC.
;
_cell_angle_alpha 90
_cell_angle_beta 90.684(13)
_cell_angle_gamma 90
_cell_formula_units_Z 4
_cell_length_a 9.6742(15)
_cell_length_b 16.056(3)
_cell_length_c 15.509(3)
_cell_measurement_reflns_used 8396
_cell_measurement_temperature 100
_cell_measurement_theta_max 71.13
_cell_measurement_theta_min 3.96
_cell_volume 2408.8(7)
_computing_cell_refinement
;
X-Area Recipe 1.33.0.0 (STOE, 2015)
;
_computing_data_collection
;
X-Area Pilatus3_SV 1.31.127.0 (STOE, 2016)
;
_computing_data_reduction
;
X-Area Integrate 1.71.0.0 (STOE, 2016)
X-Area LANA 1.69.0.0 (STOE, 2017)
;
_computing_molecular_graphics 'Olex2 1.5 (Dolomanov et al., 2009)'
_computing_publication_material
;
STOE & Cie GmbH, X-Area, software package for collecting single-crystal or
multi-domain crystal data on STOE area-detector diffractometers, for image 
processing, for the correction and scaling of reflection intensities and 
for outlier rejection, version 1.77, Darmstadt 2016
;
_computing_structure_refinement 'SHELXL 2014/7 (Sheldrick, 2015)'
_computing_structure_solution 'SHELXT  (Sheldrick, 2015)'
_diffrn_ambient_temperature 100
_diffrn_detector 'imaging plate area detector'
_diffrn_detector_area_resol_mean 5.81
_diffrn_detector_type 'STOE Imaging Plate'
_diffrn_measured_fraction_theta_full 0.980
_diffrn_measured_fraction_theta_max 0.976
_diffrn_measurement_details
;
 910 frames, detector distance = 40 mm
;
_diffrn_measurement_device '4-circle diffractometer'
_diffrn_measurement_device_type 'STOE STADI VARI'
_diffrn_measurement_method 'rotation method, \w scans'
_diffrn_radiation_collimation '1.2 mm, 0.6 diameter'
_diffrn_radiation_monochromator 'Graded multilayer mirror'
_diffrn_radiation_polarisn_norm 0
_diffrn_radiation_probe x-ray
_diffrn_radiation_type 'Cu K\a'
_diffrn_radiation_wavelength 1.54186
_diffrn_reflns_av_R_equivalents 0.0698
_diffrn_reflns_av_unetI/netI 0.0829
_diffrn_reflns_Laue_measured_fraction_full 0.980
_diffrn_reflns_Laue_measured_fraction_max 0.976
_diffrn_reflns_limit_h_max 11
_diffrn_reflns_limit_h_min -11
_diffrn_reflns_limit_k_max 18
_diffrn_reflns_limit_k_min -13
_diffrn_reflns_limit_l_max 13
_diffrn_reflns_limit_l_min -18
_diffrn_reflns_number 9691
_diffrn_reflns_point_group_measured_fraction_full 0.980
_diffrn_reflns_point_group_measured_fraction_max 0.976
_diffrn_reflns_theta_full 67.686
_diffrn_reflns_theta_max 68.974
_diffrn_reflns_theta_min 3.963
_diffrn_source 'sealed x-ray tube'
_diffrn_source_current 0.600
_diffrn_source_power 0.030
_diffrn_source_target Cu
_diffrn_source_type 'Genix Cu 3D HF'
_diffrn_source_voltage 50
_exptl_absorpt_coefficient_mu 5.174
_exptl_absorpt_correction_T_max 0.7982
_exptl_absorpt_correction_T_min 0.2112
_exptl_absorpt_correction_type multi-scan
_exptl_absorpt_process_details
;
STOE X-Red32, absorption correction by Gaussian integration, analogous to
P. Coppens, "The Evaluation of Absorption and Extinction in Single-Crystal
Structure Analysis", published in: F. R. Ahmed (Editor), "Crystallographic
Computing", Munksgaard, Copenhagen (1970), 255 - 270.
Afterwards scaling of reflection intensities was performed within STOE LANA.
J. Koziskova, F. Hahn, J. Richter, J. Kozisek, "Comparison of different
absorption corrections on the model structure of tetrakis(\m~2~-acetato)-
diaqua-di-copper(II)", Acta Chimica Slovaca, vol. 9, no. 2, 2016, pp. 136 - 140.
;
_exptl_crystal_colour yellow
_exptl_crystal_colour_primary yellow
_exptl_crystal_density_diffrn 1.366
_exptl_crystal_density_method 'not measured'
_exptl_crystal_description plate
_exptl_crystal_F_000 1040
_exptl_crystal_size_max 0.1
_exptl_crystal_size_mid 0.07
_exptl_crystal_size_min 0.04
_refine_diff_density_max 0.522
_refine_diff_density_min -0.496
_refine_diff_density_rms 0.093
_refine_ls_extinction_method none
_refine_ls_goodness_of_fit_ref 1.082
_refine_ls_hydrogen_treatment constr
_refine_ls_matrix_type full
_refine_ls_number_parameters 319
_refine_ls_number_reflns 4379
_refine_ls_number_restraints 0
_refine_ls_restrained_S_all 1.082
_refine_ls_R_factor_all 0.1251
_refine_ls_R_factor_gt 0.0797
_refine_ls_shift/su_max 0.000
_refine_ls_shift/su_mean 0.000
_refine_ls_structure_factor_coef Fsqd
_refine_ls_weighting_details 'w=1/[\s^2^(Fo^2^)+(0.0567P)^2^+13.8245P] where P=(Fo^2^+2Fc^2^)/3'
_refine_ls_weighting_scheme calc
_refine_ls_wR_factor_gt 0.1790
_refine_ls_wR_factor_ref 0.2101
_reflns_Friedel_coverage 0.000
_reflns_number_gt 2912
_reflns_number_total 4379
_reflns_threshold_expression 'I > 2\s(I)'
_cod_data_source_file d2cc03871d2.cif
_cod_data_source_block sv1185
_cod_database_code 7130573
_shelx_shelxl_version_number 2014/7
_shelx_space_group_comment
;
The symmetry employed for this shelxl refinement is uniquely defined
by the following loop, which should always be used as a source of
symmetry information in preference to the above space-group names.
They are only intended as comments.
;
_olex2_refinement_description
;
1. Fixed Uiso
 At 1.2 times of:
  All C(H) groups
 At 1.5 times of:
  All C(H,H,H) groups
2.a Ternary CH refined with riding coordinates:
 C7(H7)
2.b Aromatic/amide H refined with riding coordinates:
 C4(H4), C5(H5), C6(H6), C9(H9), C10(H10), C11(H11), C12(H12), C15(H15),
 C17(H17), C23(H23), C24(H24), C25(H25), C26(H26), C27(H27), C29(H29), C30(H30),
  C31(H31), C32(H32), C33(H33)
2.c Idealised Me refined as rotating group:
 C19(H19A,H19B,H19C), C20(H20A,H20B,H20C), C21(H21A,H21B,H21C)
;
_olex2_submission_special_instructions 'No special instructions were received'

loop_
_space_group_symop_operation_xyz
'x, y, z'
'-x, y+1/2, -z+1/2'
'-x, -y, -z'
'x, -y-1/2, z-1/2'

loop_
_atom_site_label
_atom_site_type_symbol
_atom_site_fract_x
_atom_site_fract_y
_atom_site_fract_z
_atom_site_U_iso_or_equiv
_atom_site_adp_type
_atom_site_occupancy
_atom_site_site_symmetry_order
_atom_site_calc_flag
_atom_site_refinement_flags_posn
_atom_site_refinement_flags_adp
_atom_site_refinement_flags_occupancy
_atom_site_disorder_assembly
_atom_site_disorder_group
Fe1 Fe 0.69588(10) 0.87223(6) 0.47771(6) 0.0252(3) Uani 1 1 d . . . . .
N1 N 0.7497(5) 0.7783(3) 0.6414(3) 0.0238(11) Uani 1 1 d . . . . .
C1 C 0.6309(7) 0.7407(4) 0.6502(4) 0.0271(13) Uani 1 1 d . . . . .
C2 C 0.5030(6) 0.7627(4) 0.5911(4) 0.0258(13) Uani 1 1 d . . . . .
C3 C 0.5280(6) 0.8049(4) 0.5034(4) 0.0251(13) Uani 1 1 d . . . . .
C4 C 0.4883(6) 0.8868(4) 0.4778(4) 0.0250(13) Uani 1 1 d . . . . .
H4 H 0.4369 0.9238 0.5106 0.030 Uiso 1 1 calc R U . . .
C5 C 0.5401(6) 0.9029(4) 0.3939(4) 0.0297(14) Uani 1 1 d . . . . .
H5 H 0.5315 0.9527 0.3638 0.036 Uiso 1 1 calc R U . . .
C6 C 0.6067(7) 0.8302(5) 0.3645(4) 0.0327(15) Uani 1 1 d . . . . .
H6 H 0.6473 0.8233 0.3109 0.039 Uiso 1 1 calc R U . . .
C7 C 0.6010(7) 0.7689(4) 0.4314(4) 0.0298(14) Uani 1 1 d . . . . .
H7 H 0.6408 0.7129 0.4292 0.036 Uiso 1 1 calc R U . . .
C8 C 0.7972(6) 0.8439(4) 0.5829(4) 0.0263(14) Uani 1 1 d . . . . .
C9 C 0.7598(7) 0.9295(4) 0.5866(4) 0.0295(14) Uani 1 1 d . . . . .
H9 H 0.7054 0.9548 0.6282 0.035 Uiso 1 1 calc R U . . .
C10 C 0.8216(7) 0.9693(4) 0.5143(4) 0.0310(14) Uani 1 1 d . . . . .
H10 H 0.8128 1.0251 0.4994 0.037 Uiso 1 1 calc R U . . .
C11 C 0.8982(7) 0.9087(4) 0.4695(4) 0.0311(15) Uani 1 1 d . . . . .
H11 H 0.9484 0.9184 0.4197 0.037 Uiso 1 1 calc R U . . .
C12 C 0.8870(6) 0.8310(4) 0.5118(4) 0.0288(14) Uani 1 1 d . . . . .
H12 H 0.9297 0.7814 0.4964 0.035 Uiso 1 1 calc R U . . .
C13 C 0.8647(6) 0.7458(4) 0.6947(4) 0.0261(13) Uani 1 1 d . . . . .
C14 C 0.9208(7) 0.6696(4) 0.6717(4) 0.0296(14) Uani 1 1 d . . . . .
C15 C 1.0351(7) 0.6407(4) 0.7208(4) 0.0332(15) Uani 1 1 d . . . . .
H15 H 1.0744 0.5897 0.7068 0.040 Uiso 1 1 calc R U . . .
C16 C 1.0904(7) 0.6856(4) 0.7887(4) 0.0304(14) Uani 1 1 d . . . . .
C17 C 1.0275(6) 0.7611(4) 0.8103(4) 0.0292(14) Uani 1 1 d . . . . .
H17 H 1.0625 0.7915 0.8567 0.035 Uiso 1 1 calc R U . . .
C18 C 0.9147(6) 0.7916(4) 0.7647(4) 0.0259(13) Uani 1 1 d . . . . .
C19 C 0.8636(8) 0.6178(4) 0.5990(4) 0.0393(17) Uani 1 1 d . . . . .
H19A H 0.9252 0.5723 0.5877 0.059 Uiso 1 1 calc R U . . .
H19B H 0.8544 0.6516 0.5481 0.059 Uiso 1 1 calc R U . . .
H19C H 0.7747 0.5964 0.6145 0.059 Uiso 1 1 calc R U . . .
C20 C 1.2171(7) 0.6567(5) 0.8371(5) 0.0409(18) Uani 1 1 d . . . . .
H20A H 1.2944 0.6909 0.8219 0.061 Uiso 1 1 calc R U . . .
H20B H 1.2362 0.5998 0.8224 0.061 Uiso 1 1 calc R U . . .
H20C H 1.2016 0.6609 0.8980 0.061 Uiso 1 1 calc R U . . .
C21 C 0.8528(7) 0.8737(4) 0.7912(4) 0.0335(15) Uani 1 1 d . . . . .
H21A H 0.7546 0.8676 0.7971 0.050 Uiso 1 1 calc R U . . .
H21B H 0.8716 0.9150 0.7481 0.050 Uiso 1 1 calc R U . . .
H21C H 0.8926 0.8909 0.8454 0.050 Uiso 1 1 calc R U . . .
C22 C 0.4071(6) 0.8184(4) 0.6439(4) 0.0252(13) Uani 1 1 d . . . . .
C23 C 0.4534(7) 0.8643(4) 0.7144(4) 0.0290(14) Uani 1 1 d . . . . .
H23 H 0.5442 0.8581 0.7337 0.035 Uiso 1 1 calc R U . . .
C24 C 0.3656(7) 0.9199(5) 0.7571(4) 0.0358(16) Uani 1 1 d . . . . .
H24 H 0.3975 0.9495 0.8049 0.043 Uiso 1 1 calc R U . . .
C25 C 0.2320(7) 0.9304(5) 0.7277(4) 0.0351(16) Uani 1 1 d . . . . .
H25 H 0.1749 0.9692 0.7541 0.042 Uiso 1 1 calc R U . . .
C26 C 0.1819(7) 0.8836(4) 0.6591(4) 0.0318(15) Uani 1 1 d . . . . .
H26 H 0.0906 0.8893 0.6408 0.038 Uiso 1 1 calc R U . . .
C27 C 0.2687(7) 0.8281(4) 0.6181(4) 0.0298(14) Uani 1 1 d . . . . .
H27 H 0.2343 0.7965 0.5724 0.036 Uiso 1 1 calc R U . . .
C28 C 0.4300(7) 0.6772(4) 0.5763(4) 0.0283(14) Uani 1 1 d . . . . .
C29 C 0.3608(8) 0.6590(4) 0.4993(4) 0.0347(16) Uani 1 1 d . . . . .
H29 H 0.3628 0.6970 0.4541 0.042 Uiso 1 1 calc R U . . .
C30 C 0.2890(9) 0.5847(5) 0.4892(4) 0.045(2) Uani 1 1 d . . . . .
H30 H 0.2419 0.5739 0.4377 0.054 Uiso 1 1 calc R U . . .
C31 C 0.2870(8) 0.5264(5) 0.5552(4) 0.0410(17) Uani 1 1 d . . . . .
H31 H 0.2410 0.4760 0.5481 0.049 Uiso 1 1 calc R U . . .
C32 C 0.3550(8) 0.5450(5) 0.6319(4) 0.0401(17) Uani 1 1 d . . . . .
H32 H 0.3543 0.5065 0.6768 0.048 Uiso 1 1 calc R U . . .
C33 C 0.4238(7) 0.6197(4) 0.6428(4) 0.0332(15) Uani 1 1 d . . . . .
H33 H 0.4665 0.6315 0.6954 0.040 Uiso 1 1 calc R U . . .

loop_
_atom_site_aniso_label
_atom_site_aniso_U_11
_atom_site_aniso_U_22
_atom_site_aniso_U_33
_atom_site_aniso_U_23
_atom_site_aniso_U_13
_atom_site_aniso_U_12
Fe1 0.0282(5) 0.0293(5) 0.0182(4) 0.0019(4) -0.0007(3) -0.0018(5)
N1 0.027(3) 0.028(3) 0.017(2) 0.004(2) -0.003(2) 0.000(2)
C1 0.034(3) 0.025(3) 0.022(3) -0.002(3) 0.000(2) 0.000(3)
C2 0.032(3) 0.025(3) 0.021(3) 0.004(2) -0.006(2) -0.005(3)
C3 0.027(3) 0.029(3) 0.019(3) -0.001(3) 0.000(2) 0.001(3)
C4 0.034(3) 0.024(3) 0.018(3) 0.004(2) -0.002(2) -0.002(3)
C5 0.031(3) 0.035(4) 0.024(3) 0.005(3) -0.002(3) -0.004(3)
C6 0.034(4) 0.046(4) 0.019(3) -0.002(3) -0.001(3) -0.005(3)
C7 0.034(4) 0.032(4) 0.023(3) -0.002(3) -0.003(3) 0.003(3)
C8 0.025(3) 0.030(3) 0.023(3) 0.001(3) -0.005(2) -0.005(3)
C9 0.031(3) 0.033(4) 0.024(3) -0.001(3) -0.003(3) -0.002(3)
C10 0.035(4) 0.030(3) 0.028(3) 0.006(3) -0.002(3) -0.007(3)
C11 0.028(3) 0.041(4) 0.025(3) -0.003(3) -0.004(3) -0.002(3)
C12 0.028(3) 0.034(4) 0.025(3) 0.003(3) 0.001(2) 0.004(3)
C13 0.030(3) 0.027(3) 0.022(3) 0.001(3) -0.004(2) -0.003(3)
C14 0.038(4) 0.026(3) 0.025(3) 0.001(3) -0.007(3) -0.002(3)
C15 0.035(4) 0.028(4) 0.036(4) 0.006(3) -0.007(3) 0.010(3)
C16 0.035(4) 0.032(4) 0.024(3) 0.009(3) -0.003(3) 0.000(3)
C17 0.033(3) 0.035(4) 0.020(3) 0.001(3) -0.006(3) -0.001(3)
C18 0.032(3) 0.028(3) 0.018(3) -0.001(2) -0.004(2) -0.002(3)
C19 0.060(5) 0.026(4) 0.032(3) -0.008(3) -0.012(3) 0.003(3)
C20 0.041(4) 0.046(5) 0.035(4) 0.008(3) -0.010(3) 0.003(3)
C21 0.039(4) 0.036(4) 0.026(3) -0.010(3) -0.006(3) 0.006(3)
C22 0.031(3) 0.028(3) 0.016(3) 0.005(2) 0.000(2) -0.001(3)
C23 0.030(3) 0.036(4) 0.021(3) -0.005(3) -0.003(2) -0.003(3)
C24 0.041(4) 0.041(4) 0.026(3) -0.009(3) 0.005(3) -0.010(3)
C25 0.033(4) 0.042(4) 0.030(3) 0.000(3) 0.006(3) 0.001(3)
C26 0.029(3) 0.040(4) 0.026(3) 0.006(3) 0.003(2) -0.003(3)
C27 0.033(3) 0.034(4) 0.022(3) -0.002(3) 0.002(3) -0.004(3)
C28 0.040(4) 0.023(3) 0.022(3) 0.004(3) 0.001(3) -0.003(3)
C29 0.054(4) 0.027(4) 0.023(3) 0.002(3) -0.004(3) -0.012(3)
C30 0.069(5) 0.042(4) 0.024(3) 0.001(3) -0.005(3) -0.023(4)
C31 0.056(5) 0.030(4) 0.037(4) -0.004(3) 0.003(3) -0.015(3)
C32 0.051(4) 0.036(4) 0.032(4) 0.006(3) -0.004(3) -0.004(3)
C33 0.043(4) 0.032(4) 0.024(3) 0.010(3) -0.007(3) -0.005(3)

loop_
_atom_type_symbol
_atom_type_description
_atom_type_scat_dispersion_real
_atom_type_scat_dispersion_imag
_atom_type_scat_source
C C 0.0181 0.0091 'International Tables Vol C Tables 4.2.6.8 and 6.1.1.4'
H H 0.0000 0.0000 'International Tables Vol C Tables 4.2.6.8 and 6.1.1.4'
Fe Fe -1.1336 3.1974 'International Tables Vol C Tables 4.2.6.8 and 6.1.1.4'
N N 0.0311 0.0180 'International Tables Vol C Tables 4.2.6.8 and 6.1.1.4'

loop_
_exptl_crystal_face_index_h
_exptl_crystal_face_index_k
_exptl_crystal_face_index_l
_exptl_crystal_face_perp_dist
-10 -3 1 0.0190
5 1 0 0.0170
-1 5 6 0.0480
0 -3 -5 0.0190
0 1 -1 0.0200
0 -4 3 0.0780
0 0 1 0.0650
1 -8 -4 0.0410
0 1 -6 0.0140

loop_
_geom_angle_atom_site_label_1
_geom_angle_atom_site_label_2
_geom_angle_atom_site_label_3
_geom_angle
_geom_angle_site_symmetry_1
_geom_angle_site_symmetry_3
_geom_angle_publ_flag
C3 Fe1 C4 41.5(2) . . ?
C3 Fe1 C5 70.2(2) . . ?
C3 Fe1 C6 70.1(2) . . ?
C3 Fe1 C7 42.3(2) . . ?
C3 Fe1 C9 108.8(2) . . ?
C3 Fe1 C10 146.8(3) . . ?
C3 Fe1 C11 161.5(3) . . ?
C3 Fe1 C12 120.8(3) . . ?
C4 Fe1 C5 41.0(2) . . ?
C4 Fe1 C6 68.4(2) . . ?
C4 Fe1 C7 69.4(3) . . ?
C4 Fe1 C10 119.8(3) . . ?
C4 Fe1 C11 156.5(3) . . ?
C4 Fe1 C12 160.0(2) . . ?
C5 Fe1 C6 40.3(3) . . ?
C5 Fe1 C10 115.1(3) . . ?
C5 Fe1 C11 126.2(3) . . ?
C7 Fe1 C5 69.1(3) . . ?
C7 Fe1 C6 41.0(3) . . ?
C7 Fe1 C10 170.2(3) . . ?
C7 Fe1 C11 130.0(3) . . ?
C7 Fe1 C12 103.5(3) . . ?
C8 Fe1 C3 96.2(2) . . ?
C8 Fe1 C4 121.1(2) . . ?
C8 Fe1 C5 162.1(3) . . ?
C8 Fe1 C6 147.0(3) . . ?
C8 Fe1 C7 109.1(3) . . ?
C8 Fe1 C9 42.1(3) . . ?
C8 Fe1 C10 69.8(3) . . ?
C8 Fe1 C11 69.4(3) . . ?
C8 Fe1 C12 42.0(2) . . ?
C9 Fe1 C4 104.0(3) . . ?
C9 Fe1 C5 129.9(3) . . ?
C9 Fe1 C6 170.2(3) . . ?
C9 Fe1 C7 143.7(3) . . ?
C9 Fe1 C10 41.1(2) . . ?
C9 Fe1 C11 68.7(3) . . ?
C9 Fe1 C12 70.2(3) . . ?
C10 Fe1 C6 136.5(3) . . ?
C11 Fe1 C6 115.5(3) . . ?
C11 Fe1 C10 40.2(3) . . ?
C12 Fe1 C5 155.5(2) . . ?
C12 Fe1 C6 119.1(3) . . ?
C12 Fe1 C10 68.9(3) . . ?
C12 Fe1 C11 40.6(3) . . ?
C1 N1 C8 132.7(5) . . ?
C1 N1 C13 115.9(5) . . ?
C8 N1 C13 111.1(5) . . ?
N1 C1 C2 121.5(5) . . ?
C3 C2 C1 118.9(5) . . ?
C3 C2 C28 109.4(5) . . ?
C22 C2 C1 107.2(5) . . ?
C22 C2 C3 108.5(5) . . ?
C22 C2 C28 108.4(5) . . ?
C28 C2 C1 103.9(5) . . ?
C2 C3 Fe1 123.5(4) . . ?
C4 C3 Fe1 70.2(4) . . ?
C4 C3 C2 127.4(5) . . ?
C4 C3 C7 106.5(5) . . ?
C7 C3 Fe1 69.9(4) . . ?
C7 C3 C2 126.0(6) . . ?
Fe1 C4 H4 127.7 . . ?
C3 C4 Fe1 68.3(3) . . ?
C3 C4 H4 125.5 . . ?
C5 C4 Fe1 70.1(4) . . ?
C5 C4 C3 109.1(6) . . ?
C5 C4 H4 125.5 . . ?
Fe1 C5 H5 126.1 . . ?
C4 C5 Fe1 68.8(4) . . ?
C4 C5 H5 125.9 . . ?
C6 C5 Fe1 70.7(4) . . ?
C6 C5 C4 108.2(6) . . ?
C6 C5 H5 125.9 . . ?
Fe1 C6 H6 128.6 . . ?
C5 C6 Fe1 69.0(4) . . ?
C5 C6 H6 125.9 . . ?
C5 C6 C7 108.2(5) . . ?
C7 C6 Fe1 68.1(4) . . ?
C7 C6 H6 125.9 . . ?
Fe1 C7 H7 126.0 . . ?
C3 C7 Fe1 67.8(4) . . ?
C3 C7 H7 126.0 . . ?
C6 C7 Fe1 70.9(4) . . ?
C6 C7 C3 107.9(6) . . ?
C6 C7 H7 126.0 . . ?
N1 C8 Fe1 121.8(4) . . ?
C9 C8 Fe1 71.4(4) . . ?
C9 C8 N1 126.0(6) . . ?
C9 C8 C12 109.2(6) . . ?
C12 C8 Fe1 72.0(3) . . ?
C12 C8 N1 124.9(6) . . ?
Fe1 C9 H9 127.6 . . ?
C8 C9 Fe1 66.5(3) . . ?
C8 C9 H9 126.5 . . ?
C8 C9 C10 107.0(6) . . ?
C10 C9 Fe1 70.9(4) . . ?
C10 C9 H9 126.5 . . ?
Fe1 C10 H10 127.7 . . ?
C9 C10 Fe1 68.0(4) . . ?
C9 C10 H10 126.1 . . ?
C11 C10 Fe1 69.7(4) . . ?
C11 C10 C9 107.9(6) . . ?
C11 C10 H10 126.1 . . ?
Fe1 C11 H11 127.5 . . ?
C10 C11 Fe1 70.0(4) . . ?
C10 C11 H11 125.2 . . ?
C10 C11 C12 109.6(6) . . ?
C12 C11 Fe1 68.9(4) . . ?
C12 C11 H11 125.2 . . ?
Fe1 C12 H12 128.2 . . ?
C8 C12 Fe1 66.0(3) . . ?
C8 C12 H12 126.8 . . ?
C11 C12 Fe1 70.5(4) . . ?
C11 C12 C8 106.3(6) . . ?
C11 C12 H12 126.8 . . ?
C14 C13 N1 117.6(5) . . ?
C14 C13 C18 122.2(6) . . ?
C18 C13 N1 120.2(6) . . ?
C13 C14 C15 117.2(6) . . ?
C13 C14 C19 122.7(6) . . ?
C15 C14 C19 120.1(6) . . ?
C14 C15 H15 118.9 . . ?
C16 C15 C14 122.3(6) . . ?
C16 C15 H15 118.9 . . ?
C15 C16 C17 118.1(6) . . ?
C15 C16 C20 121.8(6) . . ?
C17 C16 C20 120.1(6) . . ?
C16 C17 H17 119.1 . . ?
C18 C17 C16 121.8(6) . . ?
C18 C17 H17 119.1 . . ?
C13 C18 C21 122.6(6) . . ?
C17 C18 C13 118.4(6) . . ?
C17 C18 C21 119.0(6) . . ?
C14 C19 H19A 109.5 . . ?
C14 C19 H19B 109.5 . . ?
C14 C19 H19C 109.5 . . ?
H19A C19 H19B 109.5 . . ?
H19A C19 H19C 109.5 . . ?
H19B C19 H19C 109.5 . . ?
C16 C20 H20A 109.5 . . ?
C16 C20 H20B 109.5 . . ?
C16 C20 H20C 109.5 . . ?
H20A C20 H20B 109.5 . . ?
H20A C20 H20C 109.5 . . ?
H20B C20 H20C 109.5 . . ?
C18 C21 H21A 109.5 . . ?
C18 C21 H21B 109.5 . . ?
C18 C21 H21C 109.5 . . ?
H21A C21 H21B 109.5 . . ?
H21A C21 H21C 109.5 . . ?
H21B C21 H21C 109.5 . . ?
C23 C22 C2 122.6(5) . . ?
C23 C22 C27 117.6(6) . . ?
C27 C22 C2 119.7(5) . . ?
C22 C23 H23 119.4 . . ?
C22 C23 C24 121.2(6) . . ?
C24 C23 H23 119.4 . . ?
C23 C24 H24 120.2 . . ?
C25 C24 C23 119.6(6) . . ?
C25 C24 H24 120.2 . . ?
C24 C25 H25 119.8 . . ?
C24 C25 C26 120.4(6) . . ?
C26 C25 H25 119.8 . . ?
C25 C26 H26 120.2 . . ?
C27 C26 C25 119.6(6) . . ?
C27 C26 H26 120.2 . . ?
C22 C27 H27 119.2 . . ?
C26 C27 C22 121.6(6) . . ?
C26 C27 H27 119.2 . . ?
C29 C28 C2 121.6(5) . . ?
C33 C28 C2 120.0(5) . . ?
C33 C28 C29 118.2(6) . . ?
C28 C29 H29 119.6 . . ?
C30 C29 C28 120.8(6) . . ?
C30 C29 H29 119.6 . . ?
C29 C30 H30 119.8 . . ?
C31 C30 C29 120.5(6) . . ?
C31 C30 H30 119.8 . . ?
C30 C31 H31 120.7 . . ?
C32 C31 C30 118.6(7) . . ?
C32 C31 H31 120.7 . . ?
C31 C32 H32 119.5 . . ?
C33 C32 C31 121.0(6) . . ?
C33 C32 H32 119.5 . . ?
C28 C33 H33 119.6 . . ?
C32 C33 C28 120.9(6) . . ?
C32 C33 H33 119.6 . . ?

loop_
_geom_bond_atom_site_label_1
_geom_bond_atom_site_label_2
_geom_bond_distance
_geom_bond_site_symmetry_2
_geom_bond_publ_flag
Fe1 C3 1.996(6) . ?
Fe1 C4 2.021(6) . ?
Fe1 C5 2.038(6) . ?
Fe1 C6 2.061(6) . ?
Fe1 C7 2.023(7) . ?
Fe1 C8 1.948(6) . ?
Fe1 C9 2.014(6) . ?
Fe1 C10 2.052(7) . ?
Fe1 C11 2.049(7) . ?
Fe1 C12 2.028(6) . ?
N1 C1 1.306(8) . ?
N1 C8 1.467(8) . ?
N1 C13 1.474(7) . ?
C1 C2 1.571(8) . ?
C2 C3 1.541(8) . ?
C2 C22 1.533(9) . ?
C2 C28 1.559(9) . ?
C3 C4 1.425(9) . ?
C3 C7 1.449(8) . ?
C4 H4 0.9300 . ?
C4 C5 1.423(8) . ?
C5 H5 0.9300 . ?
C5 C6 1.411(10) . ?
C6 H6 0.9300 . ?
C6 C7 1.432(9) . ?
C7 H7 0.9800 . ?
C8 C9 1.424(9) . ?
C8 C12 1.427(8) . ?
C9 H9 0.9300 . ?
C9 C10 1.427(9) . ?
C10 H10 0.9300 . ?
C10 C11 1.411(9) . ?
C11 H11 0.9300 . ?
C11 C12 1.415(9) . ?
C12 H12 0.9300 . ?
C13 C14 1.386(9) . ?
C13 C18 1.394(8) . ?
C14 C15 1.414(8) . ?
C14 C19 1.502(9) . ?
C15 H15 0.9300 . ?
C15 C16 1.378(9) . ?
C16 C17 1.399(9) . ?
C16 C20 1.504(9) . ?
C17 H17 0.9300 . ?
C17 C18 1.383(9) . ?
C18 C21 1.508(9) . ?
C19 H19A 0.9600 . ?
C19 H19B 0.9600 . ?
C19 H19C 0.9600 . ?
C20 H20A 0.9600 . ?
C20 H20B 0.9600 . ?
C20 H20C 0.9600 . ?
C21 H21A 0.9600 . ?
C21 H21B 0.9600 . ?
C21 H21C 0.9600 . ?
C22 C23 1.388(8) . ?
C22 C27 1.402(9) . ?
C23 H23 0.9300 . ?
C23 C24 1.404(9) . ?
C24 H24 0.9300 . ?
C24 C25 1.375(10) . ?
C25 H25 0.9300 . ?
C25 C26 1.386(9) . ?
C26 H26 0.9300 . ?
C26 C27 1.383(9) . ?
C27 H27 0.9300 . ?
C28 C29 1.394(9) . ?
C28 C33 1.386(8) . ?
C29 H29 0.9300 . ?
C29 C30 1.389(9) . ?
C30 H30 0.9300 . ?
C30 C31 1.387(10) . ?
C31 H31 0.9300 . ?
C31 C32 1.385(9) . ?
C32 H32 0.9300 . ?
C32 C33 1.381(10) . ?
C33 H33 0.9300 . ?

loop_
_geom_torsion_atom_site_label_1
_geom_torsion_atom_site_label_2
_geom_torsion_atom_site_label_3
_geom_torsion_atom_site_label_4
_geom_torsion
_geom_torsion_site_symmetry_1
_geom_torsion_site_symmetry_2
_geom_torsion_site_symmetry_3
_geom_torsion_site_symmetry_4
_geom_torsion_publ_flag
Fe1 C3 C4 C5 58.3(4) . . . . ?
Fe1 C3 C7 C6 -59.8(4) . . . . ?
Fe1 C4 C5 C6 60.0(4) . . . . ?
Fe1 C5 C6 C7 56.9(4) . . . . ?
Fe1 C6 C7 C3 57.9(4) . . . . ?
Fe1 C8 C9 C10 -59.6(4) . . . . ?
Fe1 C8 C12 C11 59.2(4) . . . . ?
Fe1 C9 C10 C11 -58.5(4) . . . . ?
Fe1 C10 C11 C12 -57.6(4) . . . . ?
Fe1 C11 C12 C8 -56.3(4) . . . . ?
N1 C1 C2 C3 21.3(9) . . . . ?
N1 C1 C2 C22 -102.1(6) . . . . ?
N1 C1 C2 C28 143.2(6) . . . . ?
N1 C8 C9 Fe1 -116.3(6) . . . . ?
N1 C8 C9 C10 -176.0(5) . . . . ?
N1 C8 C12 Fe1 116.7(6) . . . . ?
N1 C8 C12 C11 175.9(5) . . . . ?
N1 C13 C14 C15 177.2(5) . . . . ?
N1 C13 C14 C19 -3.8(9) . . . . ?
N1 C13 C18 C17 -176.6(5) . . . . ?
N1 C13 C18 C21 2.0(9) . . . . ?
C1 N1 C8 Fe1 -17.1(9) . . . . ?
C1 N1 C8 C9 72.2(9) . . . . ?
C1 N1 C8 C12 -106.5(8) . . . . ?
C1 N1 C13 C14 72.9(7) . . . . ?
C1 N1 C13 C18 -107.9(7) . . . . ?
C1 C2 C3 Fe1 -24.4(8) . . . . ?
C1 C2 C3 C4 -114.1(7) . . . . ?
C1 C2 C3 C7 64.0(8) . . . . ?
C1 C2 C22 C23 22.2(8) . . . . ?
C1 C2 C22 C27 -161.7(6) . . . . ?
C1 C2 C28 C29 -147.0(6) . . . . ?
C1 C2 C28 C33 37.8(8) . . . . ?
C2 C3 C4 Fe1 117.5(6) . . . . ?
C2 C3 C4 C5 175.9(6) . . . . ?
C2 C3 C7 Fe1 -117.4(6) . . . . ?
C2 C3 C7 C6 -177.1(6) . . . . ?
C2 C22 C23 C24 174.7(6) . . . . ?
C2 C22 C27 C26 -174.0(6) . . . . ?
C2 C28 C29 C30 -175.9(7) . . . . ?
C2 C28 C33 C32 177.5(6) . . . . ?
C3 C2 C22 C23 -107.3(6) . . . . ?
C3 C2 C22 C27 68.8(7) . . . . ?
C3 C2 C28 C29 -19.0(8) . . . . ?
C3 C2 C28 C33 165.8(6) . . . . ?
C3 C4 C5 Fe1 -57.2(4) . . . . ?
C3 C4 C5 C6 2.8(7) . . . . ?
C4 C3 C7 Fe1 61.0(4) . . . . ?
C4 C3 C7 C6 1.2(7) . . . . ?
C4 C5 C6 Fe1 -58.8(4) . . . . ?
C4 C5 C6 C7 -2.0(7) . . . . ?
C5 C6 C7 Fe1 -57.4(5) . . . . ?
C5 C6 C7 C3 0.4(7) . . . . ?
C7 C3 C4 Fe1 -60.8(4) . . . . ?
C7 C3 C4 C5 -2.5(7) . . . . ?
C8 N1 C1 C2 0.4(10) . . . . ?
C8 N1 C13 C14 -102.6(6) . . . . ?
C8 N1 C13 C18 76.6(7) . . . . ?
C8 C9 C10 Fe1 56.8(4) . . . . ?
C8 C9 C10 C11 -1.7(7) . . . . ?
C9 C8 C12 Fe1 -62.2(4) . . . . ?
C9 C8 C12 C11 -3.0(7) . . . . ?
C9 C10 C11 Fe1 57.4(4) . . . . ?
C9 C10 C11 C12 -0.2(7) . . . . ?
C10 C11 C12 Fe1 58.3(5) . . . . ?
C10 C11 C12 C8 1.9(7) . . . . ?
C12 C8 C9 Fe1 62.5(4) . . . . ?
C12 C8 C9 C10 2.9(7) . . . . ?
C13 N1 C1 C2 -173.8(5) . . . . ?
C13 N1 C8 Fe1 157.4(4) . . . . ?
C13 N1 C8 C9 -113.3(7) . . . . ?
C13 N1 C8 C12 68.0(7) . . . . ?
C13 C14 C15 C16 -0.3(10) . . . . ?
C14 C13 C18 C17 2.5(9) . . . . ?
C14 C13 C18 C21 -178.8(6) . . . . ?
C14 C15 C16 C17 1.8(10) . . . . ?
C14 C15 C16 C20 -176.3(6) . . . . ?
C15 C16 C17 C18 -1.2(10) . . . . ?
C16 C17 C18 C13 -0.9(9) . . . . ?
C16 C17 C18 C21 -179.6(6) . . . . ?
C18 C13 C14 C15 -1.9(10) . . . . ?
C18 C13 C14 C19 177.1(6) . . . . ?
C19 C14 C15 C16 -179.3(6) . . . . ?
C20 C16 C17 C18 176.9(6) . . . . ?
C22 C2 C3 Fe1 98.4(5) . . . . ?
C22 C2 C3 C4 8.7(8) . . . . ?
C22 C2 C3 C7 -173.3(6) . . . . ?
C22 C2 C28 C29 99.1(7) . . . . ?
C22 C2 C28 C33 -76.0(7) . . . . ?
C22 C23 C24 C25 -1.2(10) . . . . ?
C23 C22 C27 C26 2.3(9) . . . . ?
C23 C24 C25 C26 3.2(10) . . . . ?
C24 C25 C26 C27 -2.3(10) . . . . ?
C25 C26 C27 C22 -0.4(10) . . . . ?
C27 C22 C23 C24 -1.4(9) . . . . ?
C28 C2 C3 Fe1 -143.5(5) . . . . ?
C28 C2 C3 C4 126.8(7) . . . . ?
C28 C2 C3 C7 -55.2(8) . . . . ?
C28 C2 C22 C23 133.9(6) . . . . ?
C28 C2 C22 C27 -50.0(7) . . . . ?
C28 C29 C30 C31 -1.2(12) . . . . ?
C29 C28 C33 C32 2.2(11) . . . . ?
C29 C30 C31 C32 1.7(12) . . . . ?
C30 C31 C32 C33 -0.2(12) . . . . ?
C31 C32 C33 C28 -1.8(11) . . . . ?
C33 C28 C29 C30 -0.7(11) . . . . ?
